data_1560836
loop_
_publ_author_name
'Cramer, Alisha J.'
'Cole, Jacqueline M.'

_publ_section_title
;
 Host-guest prospects of neodymium and gadolinium ultraphosphate
 frameworks for nuclear waste storage: Multi-temperature topological
 analysis of nanoporous cages in RP5O14
;
_journal_name_full 'Journal of Solid State Chemistry'
_journal_page_first 250
_journal_page_last 257
_journal_paper_doi 10.1016/j.jssc.2018.07.020
_journal_volume 266
_journal_year 2018
_chemical_formula_sum 'Gd O14 P5'
_chemical_formula_weight 536.10
_space_group_IT_number 14
_space_group_name_Hall '-P 2ybc'
_space_group_name_H-M_alt 'P 1 21/c 1'
_symmetry_cell_setting monoclinic
_symmetry_space_group_name_H-M 'P 1 21/c 1'
_atom_sites_solution_hydrogens none
_atom_sites_solution_primary direct
_atom_sites_solution_secondary difmap
_audit_creation_method SHELXL-97
_cell_angle_alpha 90.00
_cell_angle_beta 90.485(17)
_cell_angle_gamma 90.00
_cell_formula_units_Z 4
_cell_length_a 8.735(8)
_cell_length_b 8.904(8)
_cell_length_c 12.943(14)
_cell_measurement_reflns_used 512
_cell_measurement_temperature 280(2)
_cell_measurement_theta_max 28.28
_cell_measurement_theta_min 2.0
_cell_volume 1006.6(17)
_computing_cell_refinement
;
Rigaku CrystalClear-SM Expert 2.0
;
_computing_data_collection 'Rigaku CrystalClear-SM Expert 2.0'
_computing_data_reduction
;
Rigaku CrystalClear-SM Expert 2.0
;
_computing_molecular_graphics
;
SHELXTL-PLUS (Sheldrick, 1995)
;
_computing_publication_material 'SHELXL-97 (Sheldrick, 1997)'
_computing_structure_refinement 'SHELXL-97 (Sheldrick, 1997)'
_computing_structure_solution 'SHELXS-97 (Sheldrick, 1990)'
_diffrn_ambient_temperature 280(2)
_diffrn_measured_fraction_theta_full 0.825
_diffrn_measured_fraction_theta_max 0.825
_diffrn_measurement_device_type 'Rigaku Saturn 724+ CCD'
_diffrn_measurement_method '\w scans'
_diffrn_radiation_monochromator graphite
_diffrn_radiation_source 'fine-focus sealed tube'
_diffrn_radiation_type MoK\a
_diffrn_radiation_wavelength 0.71073
_diffrn_reflns_av_R_equivalents 0.0849
_diffrn_reflns_av_sigmaI/netI 0.0580
_diffrn_reflns_limit_h_max 11
_diffrn_reflns_limit_h_min -12
_diffrn_reflns_limit_k_max 12
_diffrn_reflns_limit_k_min -11
_diffrn_reflns_limit_l_max 14
_diffrn_reflns_limit_l_min -17
_diffrn_reflns_number 4258
_diffrn_reflns_theta_full 30.75
_diffrn_reflns_theta_max 30.75
_diffrn_reflns_theta_min 2.29
_diffrn_standards_decay_% 0
_diffrn_standards_interval_count 0
_diffrn_standards_interval_time 0
_diffrn_standards_number 0
_exptl_absorpt_coefficient_mu 7.473
_exptl_absorpt_correction_T_max 0.105
_exptl_absorpt_correction_T_min 0.069
_exptl_absorpt_correction_type empirical
_exptl_absorpt_process_details
;
T. Higashi, ABSCOR, empirical absorption correction
;
_exptl_crystal_colour colourless
_exptl_crystal_density_diffrn 3.538
_exptl_crystal_density_method 'not measured'
_exptl_crystal_description block
_exptl_crystal_F_000 1004
_exptl_crystal_size_max 0.4
_exptl_crystal_size_mid 0.4
_exptl_crystal_size_min 0.3
_refine_diff_density_max 1.885
_refine_diff_density_min -1.743
_refine_diff_density_rms 0.395
_refine_ls_extinction_coef 0.0180(14)
_refine_ls_extinction_expression Fc^*^=kFc[1+0.001xFc^2^\l^3^/sin(2\q)]^-1/4^
_refine_ls_extinction_method SHELXL
_refine_ls_goodness_of_fit_ref 1.106
_refine_ls_hydrogen_treatment none
_refine_ls_matrix_type full
_refine_ls_number_parameters 183
_refine_ls_number_reflns 2595
_refine_ls_number_restraints 0
_refine_ls_restrained_S_all 1.106
_refine_ls_R_factor_all 0.0499
_refine_ls_R_factor_gt 0.0498
_refine_ls_shift/su_max 0.000
_refine_ls_shift/su_mean 0.000
_refine_ls_structure_factor_coef Fsqd
_refine_ls_weighting_details 'calc w=1/[\s^2^(Fo^2^)+(0.0964P)^2^+4.5554P] where P=(Fo^2^+2Fc^2^)/3'
_refine_ls_weighting_scheme calc
_refine_ls_wR_factor_gt 0.1387
_refine_ls_wR_factor_ref 0.1388
_reflns_number_gt 2586
_reflns_number_total 2595
_reflns_threshold_expression >2sigma(I)
_cod_data_source_file 2gd280d1.cif
_cod_data_source_block 2gd280d1
_cod_original_sg_symbol_H-M P2(1)/c
_cod_database_code 1560836

loop_
_symmetry_equiv_pos_as_xyz
'x, y, z'
'-x, y+1/2, -z+1/2'
'-x, -y, -z'
'x, -y-1/2, z-1/2'

loop_
_atom_site_label
_atom_site_type_symbol
_atom_site_fract_x
_atom_site_fract_y
_atom_site_fract_z
_atom_site_U_iso_or_equiv
_atom_site_adp_type
_atom_site_occupancy
_atom_site_symmetry_multiplicity
_atom_site_calc_flag
_atom_site_refinement_flags
_atom_site_disorder_assembly
_atom_site_disorder_group
Gd1 Gd 0.22267(3) 0.19045(3) 0.50138(2) 0.00745(18) Uani 1 1 d . . .
P2 P 0.25408(17) 0.54693(17) 0.66532(11) 0.0071(3) Uani 1 1 d . . .
P4 P 0.2734(2) 0.55105(16) 0.33559(11) 0.0075(3) Uani 1 1 d . . .
P5 P -0.00823(19) 0.49457(18) 0.79754(11) 0.0086(3) Uani 1 1 d . . .
P6 P 0.18537(18) 0.75523(16) 0.50005(11) 0.0079(3) Uani 1 1 d . . .
P7 P 0.50675(18) 0.50304(17) 0.17217(11) 0.0076(3) Uani 1 1 d . . .
O1 O 0.2940(7) 0.6870(5) 0.4106(4) 0.0144(10) Uani 1 1 d . . .
O2 O 0.2774(7) 0.6911(4) 0.5998(4) 0.0111(9) Uani 1 1 d . . .
O3 O -0.0308(6) 0.3123(4) 0.5051(4) 0.0140(9) Uani 1 1 d . . .
O4 O 0.4091(6) 0.5835(5) 0.2613(4) 0.0137(9) Uani 1 1 d . . .
O5 O 0.3654(6) 0.5803(5) 0.7573(4) 0.0124(8) Uani 1 1 d . . .
O7 O 0.2097(6) -0.0816(6) 0.5005(4) 0.0173(10) Uani 1 1 d . . .
O8 O 0.2792(6) 0.4054(5) 0.6104(4) 0.0157(9) Uani 1 1 d . . .
O9 O 0.0918(5) 0.5727(5) 0.7095(4) 0.0138(9) Uani 1 1 d . . .
O10 O 0.2676(7) 0.4033(5) 0.3847(4) 0.0169(9) Uani 1 1 d . . .
O12 O 0.0884(6) 0.1167(5) 0.6502(3) 0.0151(9) Uani 1 1 d . . .
O13 O 0.4211(5) 0.1239(5) 0.3875(3) 0.0131(8) Uani 1 1 d . . .
O14 O 0.4166(5) 0.1163(5) 0.6217(4) 0.0144(9) Uani 1 1 d . . .
O16 O 0.0862(6) 0.1177(5) 0.3514(4) 0.0152(9) Uani 1 1 d . . .
O20 O 0.1283(6) 0.5980(5) 0.2720(4) 0.0140(9) Uani 1 1 d . . .

loop_
_atom_site_aniso_label
_atom_site_aniso_U_11
_atom_site_aniso_U_22
_atom_site_aniso_U_33
_atom_site_aniso_U_23
_atom_site_aniso_U_13
_atom_site_aniso_U_12
Gd1 0.0076(2) 0.0069(2) 0.0078(2) -0.00006(7) 0.00009(15) 0.00009(7)
P2 0.0068(7) 0.0068(6) 0.0078(6) 0.0000(4) -0.0002(5) -0.0003(5)
P4 0.0077(6) 0.0061(6) 0.0087(6) 0.0001(4) 0.0006(5) 0.0000(5)
P5 0.0068(6) 0.0106(6) 0.0083(6) -0.0001(5) -0.0002(5) -0.0005(5)
P6 0.0098(6) 0.0060(6) 0.0078(6) 0.0000(4) 0.0004(5) 0.0014(5)
P7 0.0070(6) 0.0093(6) 0.0065(6) 0.0008(5) 0.0006(5) -0.0006(5)
O1 0.009(2) 0.019(2) 0.015(2) -0.0047(15) 0.004(2) -0.0018(15)
O2 0.013(2) 0.012(2) 0.008(2) 0.0053(13) -0.0014(18) -0.0042(15)
O3 0.011(2) 0.016(2) 0.015(2) -0.0018(14) 0.002(2) 0.0021(14)
O4 0.016(2) 0.0119(19) 0.013(2) -0.0034(15) 0.0065(17) -0.0019(17)
O5 0.014(2) 0.0100(18) 0.0128(19) -0.0021(15) -0.0059(17) -0.0013(16)
O7 0.022(2) 0.009(2) 0.021(2) 0.0008(15) 0.001(2) -0.0031(16)
O8 0.019(2) 0.0084(18) 0.020(2) -0.0051(16) -0.0031(19) -0.0014(18)
O9 0.0073(19) 0.018(2) 0.016(2) 0.0076(16) 0.0049(16) 0.0025(17)
O10 0.024(3) 0.0071(18) 0.020(2) 0.0044(16) 0.003(2) -0.0014(19)
O12 0.016(2) 0.017(2) 0.012(2) 0.0006(16) 0.0040(17) -0.0003(18)
O13 0.0113(19) 0.016(2) 0.0125(19) -0.0046(15) 0.0065(16) 0.0012(17)
O14 0.0096(19) 0.014(2) 0.019(2) 0.0005(16) -0.0053(17) 0.0018(17)
O16 0.014(2) 0.016(2) 0.016(2) -0.0054(16) -0.0024(17) 0.0006(18)
O20 0.012(2) 0.0103(18) 0.020(2) -0.0006(16) -0.0068(17) 0.0002(16)

loop_
_atom_type_symbol
_atom_type_description
_atom_type_scat_dispersion_real
_atom_type_scat_dispersion_imag
_atom_type_scat_source
O O 0.0106 0.0060 'International Tables Vol C Tables 4.2.6.8 and 6.1.1.4'
P P 0.1023 0.0942 'International Tables Vol C Tables 4.2.6.8 and 6.1.1.4'
Gd Gd -0.1653 3.9035 'International Tables Vol C Tables 4.2.6.8 and 6.1.1.4'

loop_
_geom_angle_atom_site_label_1
_geom_angle_atom_site_label_2
_geom_angle_atom_site_label_3
_geom_angle
_geom_angle_site_symmetry_1
_geom_angle_site_symmetry_3
O12 Gd1 O13 144.44(18) . .
O12 Gd1 O16 110.15(18) . .
O13 Gd1 O16 77.65(18) . .
O12 Gd1 O14 75.21(19) . .
O13 Gd1 O14 79.44(18) . .
O16 Gd1 O14 144.33(18) . .
O12 Gd1 O7 72.67(16) . .
O13 Gd1 O7 77.33(16) . .
O16 Gd1 O7 72.47(17) . .
O14 Gd1 O7 76.08(17) . .
O12 Gd1 O8 81.07(18) . .
O13 Gd1 O8 114.47(18) . .
O16 Gd1 O8 142.53(17) . .
O14 Gd1 O8 72.47(18) . .
O7 Gd1 O8 143.14(16) . .
O12 Gd1 O10 143.17(17) . .
O13 Gd1 O10 71.81(18) . .
O16 Gd1 O10 77.77(19) . .
O14 Gd1 O10 119.92(18) . .
O7 Gd1 O10 140.83(17) . .
O8 Gd1 O10 73.5(2) . .
O12 Gd1 O3 69.74(17) . .
O13 Gd1 O3 141.88(18) . .
O16 Gd1 O3 71.90(17) . .
O14 Gd1 O3 137.90(18) . .
O7 Gd1 O3 113.42(16) . .
O8 Gd1 O3 79.63(17) . .
O10 Gd1 O3 79.68(18) . .
O8 P2 O9 116.6(3) . .
O8 P2 O2 115.1(3) . .
O9 P2 O2 101.8(3) . .
O8 P2 O5 116.1(3) . .
O9 P2 O5 104.8(3) . .
O2 P2 O5 100.1(3) . .
O10 P4 O4 117.6(3) . .
O10 P4 O1 115.6(3) . .
O4 P4 O1 98.9(3) . .
O10 P4 O20 116.0(3) . .
O4 P4 O20 104.1(3) . .
O1 P4 O20 102.1(3) . .
O12 P5 O16 123.8(3) 2_556 4_566
O12 P5 O9 105.8(3) 2_556 .
O16 P5 O9 109.0(3) 4_566 .
O12 P5 O20 109.2(3) 2_556 3_566
O16 P5 O20 106.2(3) 4_566 3_566
O9 P5 O20 100.5(3) . 3_566
O7 P6 O3 122.3(3) 1_565 3_566
O7 P6 O2 106.0(3) 1_565 .
O3 P6 O2 109.9(3) 3_566 .
O7 P6 O1 106.7(3) 1_565 .
O3 P6 O1 110.8(3) 3_566 .
O2 P6 O1 98.5(3) . .
O13 P7 O14 121.7(3) 2_655 4_565
O13 P7 O4 106.5(3) 2_655 .
O14 P7 O4 110.8(3) 4_565 .
O13 P7 O5 109.6(3) 2_655 3_666
O14 P7 O5 106.5(3) 4_565 3_666
O4 P7 O5 99.6(3) . 3_666
P4 O1 P6 132.0(4) . .
P2 O2 P6 131.3(4) . .
P6 O3 Gd1 129.8(2) 3_566 .
P4 O4 P7 140.4(3) . .
P2 O5 P7 140.1(3) . 3_666
P6 O7 Gd1 174.4(3) 1_545 .
P2 O8 Gd1 158.5(3) . .
P2 O9 P5 134.8(3) . .
P4 O10 Gd1 165.4(3) . .
P5 O12 Gd1 146.0(3) 2_546 .
P7 O13 Gd1 146.4(3) 2_645 .
P7 O14 Gd1 149.8(3) 4_566 .
P5 O16 Gd1 148.7(3) 4_565 .
P4 O20 P5 133.0(3) . 3_566

loop_
_geom_bond_atom_site_label_1
_geom_bond_atom_site_label_2
_geom_bond_distance
_geom_bond_site_symmetry_2
Gd1 O12 2.357(5) .
Gd1 O13 2.360(5) .
Gd1 O16 2.360(5) .
Gd1 O14 2.385(5) .
Gd1 O7 2.425(6) .
Gd1 O8 2.426(5) .
Gd1 O10 2.457(5) .
Gd1 O3 2.466(5) .
P2 O8 1.464(5) .
P2 O9 1.550(5) .
P2 O2 1.553(5) .
P2 O5 1.559(5) .
P4 O10 1.462(5) .
P4 O4 1.559(5) .
P4 O1 1.562(5) .
P4 O20 1.562(5) .
P5 O12 1.462(5) 2_556
P5 O16 1.468(5) 4_566
P5 O9 1.601(5) .
P5 O20 1.604(5) 3_566
P6 O7 1.468(5) 1_565
P6 O3 1.479(5) 3_566
P6 O2 1.619(6) .
P6 O1 1.621(6) .
P7 O13 1.470(5) 2_655
P7 O14 1.472(5) 4_565
P7 O4 1.609(5) .
P7 O5 1.616(5) 3_666
O3 P6 1.479(5) 3_566
O5 P7 1.616(5) 3_666
O7 P6 1.468(5) 1_545
O12 P5 1.462(5) 2_546
O13 P7 1.470(5) 2_645
O14 P7 1.472(5) 4_566
O16 P5 1.468(5) 4_565
O20 P5 1.604(5) 3_566

_cod_database_fobs_code 1560836
